data_4324131
loop_
_publ_author_name
'Cheriyedath Raj Sankar'
'Savitree Bangarigadu-Sanasy'
'Abdeljalil Assoud'
'Holger Kleinke'

_publ_section_title
;
 Crystal Structures, Electronic Structures, and Physical Properties of
 Tl4MQ4 (M = Zr or Hf; Q = S or Se)
;
_journal_name_full 'Inorganic Chemistry'
_journal_page_first 245
_journal_page_last 249
_journal_paper_doi 10.1021/ic101925a
_journal_volume 50
_journal_year 2011
_chemical_formula_sum 'S4 Tl4 Zr'
_chemical_formula_weight 1036.94
_chemical_name_systematic
; 
 ? 
;
_space_group_IT_number 2
_symmetry_cell_setting triclinic
_symmetry_space_group_name_Hall '-P 1'
_symmetry_space_group_name_H-M 'P -1'
_atom_sites_solution_hydrogens none
_atom_sites_solution_primary direct
_atom_sites_solution_secondary difmap
_audit_creation_method SHELXL-97
_cell_angle_alpha 103.8710(10)
_cell_angle_beta 105.0280(10)
_cell_angle_gamma 90.1380(10)
_cell_formula_units_Z 5
_cell_length_a 9.0370(5)
_cell_length_b 9.0375(5)
_cell_length_c 15.4946(9)
_cell_measurement_temperature 296(2)
_cell_volume 1183.73(12)
_computing_structure_refinement 'SHELXL-97 (Sheldrick, 1997)'
_computing_structure_solution 'SHELXS-97 (Sheldrick, 1990)'
_diffrn_ambient_temperature 296(2)
_diffrn_measured_fraction_theta_full 0.993
_diffrn_measured_fraction_theta_max 0.993
_diffrn_radiation_monochromator graphite
_diffrn_radiation_source 'fine-focus sealed tube'
_diffrn_radiation_type MoK\a
_diffrn_radiation_wavelength 0.71073
_diffrn_reflns_av_R_equivalents 0.0560
_diffrn_reflns_av_sigmaI/netI 0.0711
_diffrn_reflns_limit_h_max 12
_diffrn_reflns_limit_h_min -12
_diffrn_reflns_limit_k_max 12
_diffrn_reflns_limit_k_min -12
_diffrn_reflns_limit_l_max 21
_diffrn_reflns_limit_l_min -21
_diffrn_reflns_number 16813
_diffrn_reflns_theta_full 30.00
_diffrn_reflns_theta_max 30.00
_diffrn_reflns_theta_min 3.00
_exptl_absorpt_coefficient_mu 69.694
_exptl_absorpt_correction_T_max 0.3362
_exptl_absorpt_correction_T_min 0.0438
_exptl_absorpt_correction_type empirical
_exptl_absorpt_process_details 'APEX II'
_exptl_crystal_colour dark-red
_exptl_crystal_density_diffrn 7.273
_exptl_crystal_density_method 'not measured'
_exptl_crystal_description plate
_exptl_crystal_F_000 2140
_exptl_crystal_size_max 0.12
_exptl_crystal_size_mid 0.06
_exptl_crystal_size_min 0.02
_refine_diff_density_max 3.303
_refine_diff_density_min -4.413
_refine_diff_density_rms 0.642
_refine_ls_extinction_coef 0.00099(3)
_refine_ls_extinction_expression Fc^*^=kFc[1+0.001xFc^2^\l^3^/sin(2\q)]^-1/4^
_refine_ls_extinction_method SHELXL
_refine_ls_goodness_of_fit_ref 1.054
_refine_ls_hydrogen_treatment none
_refine_ls_matrix_type full
_refine_ls_number_parameters 206
_refine_ls_number_reflns 6867
_refine_ls_number_restraints 0
_refine_ls_restrained_S_all 1.054
_refine_ls_R_factor_all 0.0567
_refine_ls_R_factor_gt 0.0422
_refine_ls_shift/su_max 0.001
_refine_ls_shift/su_mean 0.000
_refine_ls_structure_factor_coef Fsqd
_refine_ls_weighting_details 'calc w=1/[\s^2^(Fo^2^)+(0.0002P)^2^+0.0000P] where P=(Fo^2^+2Fc^2^)/3'
_refine_ls_weighting_scheme calc
_refine_ls_wR_factor_gt 0.0892
_refine_ls_wR_factor_ref 0.0986
_reflns_number_gt 5377
_reflns_number_total 6867
_reflns_threshold_expression >2sigma(I)
_cod_data_source_file ic101925a_si_001.cif
_cod_data_source_block Tl4ZrS4
_cod_database_code 4324131

loop_
_symmetry_equiv_pos_as_xyz
'x, y, z'
'-x, -y, -z'

loop_
_atom_site_label
_atom_site_type_symbol
_atom_site_fract_x
_atom_site_fract_y
_atom_site_fract_z
_atom_site_U_iso_or_equiv
_atom_site_adp_type
_atom_site_occupancy
_atom_site_symmetry_multiplicity
_atom_site_calc_flag
_atom_site_refinement_flags
_atom_site_disorder_assembly
_atom_site_disorder_group
Tl1 Tl 0.05058(5) 0.08212(5) 0.80084(3) 0.02297(11) Uani 1 1 d . . .
Tl2 Tl 0.22063(5) 0.72301(5) 0.40061(3) 0.02304(11) Uani 1 1 d . . .
Tl3 Tl 0.22368(5) 0.08791(5) 0.59828(3) 0.02399(11) Uani 1 1 d . . .
Tl4 Tl 0.22668(5) 0.44869(5) 0.79582(3) 0.02221(11) Uani 1 1 d . . .
Tl5 Tl 0.37987(5) 0.09446(5) 0.39232(3) 0.02472(11) Uani 1 1 d . . .
Tl6 Tl 0.39207(5) 0.70404(5) 0.19360(3) 0.02429(11) Uani 1 1 d . . .
Tl7 Tl 0.41442(5) 0.46169(5) 0.59957(3) 0.02375(11) Uani 1 1 d . . .
Tl8 Tl 0.58003(5) 0.09753(5) 0.19975(3) 0.02369(11) Uani 1 1 d . . .
Tl9 Tl 0.60692(5) 0.72061(5) 0.00129(3) 0.02311(11) Uani 1 1 d . . .
Tl10 Tl 0.77123(5) 0.09999(5) 0.00683(3) 0.02328(11) Uani 1 1 d . . .
Zr1 Zr 0.01745(11) 0.68274(10) 0.59971(6) 0.01143(19) Uani 1 1 d . . .
Zr2 Zr 0.17450(11) 0.30752(10) 0.19931(6) 0.01158(19) Uani 1 1 d . . .
Zr3 Zr 0.0000 0.5000 0.0000 0.0122(3) Uani 1 2 d S . .
S1 S 0.0600(3) 0.0497(3) 0.40332(18) 0.0164(5) Uani 1 1 d . . .
S2 S 0.0679(3) 0.3937(3) 0.57890(17) 0.0133(5) Uani 1 1 d . . .
S3 S 0.0704(3) 0.2308(3) 0.02008(16) 0.0124(5) Uani 1 1 d . . .
S4 S 0.0889(3) 0.5818(3) 0.17920(17) 0.0134(5) Uani 1 1 d . . .
S5 S 0.2386(3) 0.0352(3) 0.19548(17) 0.0162(5) Uani 1 1 d . . .
S6 S 0.2525(3) 0.3861(3) 0.37827(17) 0.0140(5) Uani 1 1 d . . .
S7 S 0.4431(3) 0.3784(3) 0.19619(18) 0.0166(5) Uani 1 1 d . . .
S8 S 0.7098(3) 0.2484(3) 0.39577(18) 0.0158(5) Uani 1 1 d . . .
S9 S 0.7257(3) 0.4292(3) 0.00250(18) 0.0168(5) Uani 1 1 d . . .
S10 S 0.9022(3) 0.2635(3) 0.22225(16) 0.0131(5) Uani 1 1 d . . .

loop_
_atom_site_aniso_label
_atom_site_aniso_U_11
_atom_site_aniso_U_22
_atom_site_aniso_U_33
_atom_site_aniso_U_23
_atom_site_aniso_U_13
_atom_site_aniso_U_12
Tl1 0.0197(2) 0.0226(2) 0.0255(2) 0.00478(17) 0.00515(17) -0.00330(17)
Tl2 0.0242(2) 0.0202(2) 0.0252(2) 0.00504(16) 0.00801(18) -0.00212(17)
Tl3 0.0185(2) 0.0233(2) 0.0277(2) 0.00661(17) 0.00181(18) -0.00330(17)
Tl4 0.0200(2) 0.0244(2) 0.0229(2) 0.00625(16) 0.00657(17) 0.00348(17)
Tl5 0.0188(2) 0.0292(2) 0.0290(2) 0.01325(18) 0.00585(18) 0.00268(17)
Tl6 0.0188(2) 0.0226(2) 0.0276(2) 0.00578(17) -0.00004(18) -0.00389(17)
Tl7 0.0196(2) 0.0230(2) 0.0274(2) 0.00532(17) 0.00491(18) 0.00100(16)
Tl8 0.0203(2) 0.0219(2) 0.0267(2) 0.00200(17) 0.00616(18) 0.00070(17)
Tl9 0.0209(2) 0.0226(2) 0.0249(2) 0.00334(17) 0.00686(18) 0.00164(17)
Tl10 0.0199(2) 0.0252(2) 0.0246(2) 0.00750(17) 0.00477(17) -0.00410(17)
Zr1 0.0097(5) 0.0116(4) 0.0121(5) 0.0027(3) 0.0016(4) -0.0007(3)
Zr2 0.0085(5) 0.0128(4) 0.0127(5) 0.0030(3) 0.0018(4) -0.0010(3)
Zr3 0.0081(6) 0.0145(6) 0.0141(6) 0.0053(5) 0.0017(5) 0.0001(5)
S1 0.0161(13) 0.0149(11) 0.0194(13) 0.0051(9) 0.0059(10) -0.0005(10)
S2 0.0135(12) 0.0124(10) 0.0130(11) 0.0025(8) 0.0023(9) -0.0001(9)
S3 0.0120(12) 0.0123(10) 0.0118(11) 0.0032(8) 0.0010(9) 0.0004(9)
S4 0.0141(12) 0.0131(10) 0.0129(11) 0.0040(9) 0.0027(9) 0.0000(9)
S5 0.0155(13) 0.0137(11) 0.0195(13) 0.0040(9) 0.0050(10) -0.0006(9)
S6 0.0128(12) 0.0158(11) 0.0123(11) 0.0024(9) 0.0024(9) -0.0026(9)
S7 0.0089(12) 0.0199(11) 0.0201(13) 0.0064(10) 0.0008(9) -0.0023(9)
S8 0.0078(12) 0.0180(11) 0.0210(13) 0.0044(10) 0.0034(10) -0.0048(9)
S9 0.0108(12) 0.0217(12) 0.0199(13) 0.0088(10) 0.0042(10) -0.0011(10)
S10 0.0102(12) 0.0168(11) 0.0107(11) 0.0031(9) 0.0004(9) -0.0037(9)

loop_
_atom_type_symbol
_atom_type_description
_atom_type_scat_dispersion_real
_atom_type_scat_dispersion_imag
_atom_type_scat_source
S S 0.1246 0.1234 'International Tables Vol C Tables 4.2.6.8 and 6.1.1.4'
Zr Zr -2.9673 0.5597 'International Tables Vol C Tables 4.2.6.8 and 6.1.1.4'
Tl Tl -2.8358 9.6688 'International Tables Vol C Tables 4.2.6.8 and 6.1.1.4'

loop_
_geom_angle_atom_site_label_1
_geom_angle_atom_site_label_2
_geom_angle_atom_site_label_3
_geom_angle
_geom_angle_site_symmetry_1
_geom_angle_site_symmetry_3
_geom_angle_publ_flag
S5 Tl1 S1 84.82(7) 2_556 2_556 ?
S5 Tl1 S10 77.79(7) 2_556 2_656 ?
S1 Tl1 S10 76.26(7) 2_556 2_656 ?
S5 Tl1 Tl4 137.96(5) 2_556 . ?
S1 Tl1 Tl4 97.79(5) 2_556 . ?
S10 Tl1 Tl4 143.77(5) 2_656 . ?
S5 Tl1 Tl8 131.88(5) 2_556 2_656 ?
S1 Tl1 Tl8 89.31(5) 2_556 2_656 ?
S10 Tl1 Tl8 54.52(5) 2_656 2_656 ?
Tl4 Tl1 Tl8 90.158(13) . 2_656 ?
S5 Tl1 Tl10 87.43(6) 2_556 2_656 ?
S1 Tl1 Tl10 131.07(5) 2_556 2_656 ?
S10 Tl1 Tl10 54.90(5) 2_656 2_656 ?
Tl4 Tl1 Tl10 119.002(14) . 2_656 ?
Tl8 Tl1 Tl10 61.635(12) 2_656 2_656 ?
S2 Tl2 S8 77.16(7) 2_566 2_666 ?
S2 Tl2 S6 75.40(7) 2_566 . ?
S8 Tl2 S6 87.13(7) 2_666 . ?
S2 Tl2 Tl5 136.13(5) 2_566 1_565 ?
S8 Tl2 Tl5 102.12(5) 2_666 1_565 ?
S6 Tl2 Tl5 148.23(5) . 1_565 ?
S2 Tl2 Tl7 130.12(5) 2_566 2_666 ?
S8 Tl2 Tl7 88.98(5) 2_666 2_666 ?
S6 Tl2 Tl7 56.01(5) . 2_666 ?
Tl5 Tl2 Tl7 93.427(14) 1_565 2_666 ?
S1 Tl3 S1 80.54(8) 2_556 . ?
S1 Tl3 S8 74.98(7) 2_556 2_656 ?
S1 Tl3 S8 101.44(7) . 2_656 ?
S1 Tl3 S2 90.57(7) 2_556 . ?
S1 Tl3 S2 72.34(7) . . ?
S8 Tl3 S2 165.17(7) 2_656 . ?
S10 Tl4 S9 86.03(7) 2_666 2_666 ?
S10 Tl4 S4 75.57(7) 2_666 2_566 ?
S9 Tl4 S4 76.63(7) 2_666 2_566 ?
S10 Tl4 Tl6 135.02(5) 2_666 2_666 ?
S9 Tl4 Tl6 97.10(5) 2_666 2_666 ?
S4 Tl4 Tl6 148.88(5) 2_566 2_666 ?
S10 Tl4 Tl1 131.84(5) 2_666 . ?
S9 Tl4 Tl1 91.82(5) 2_666 . ?
S4 Tl4 Tl1 57.29(5) 2_566 . ?
Tl6 Tl4 Tl1 93.028(14) 2_666 . ?
S5 Tl5 S6 78.76(7) . . ?
S5 Tl5 S1 84.14(7) . . ?
S6 Tl5 S1 76.64(7) . . ?
S5 Tl5 Tl2 91.62(5) . 1_545 ?
S6 Tl5 Tl2 134.37(5) . 1_545 ?
S1 Tl5 Tl2 57.94(5) . 1_545 ?
S4 Tl6 S9 77.38(7) . 2_665 ?
S4 Tl6 S7 77.48(7) . . ?
S9 Tl6 S7 82.25(7) 2_665 . ?
S4 Tl6 Tl4 136.00(5) . 2_666 ?
S9 Tl6 Tl4 93.73(5) 2_665 2_666 ?
S7 Tl6 Tl4 58.57(5) . 2_666 ?
S8 Tl7 S7 80.47(7) 2_666 2_666 ?
S8 Tl7 S2 76.42(6) 2_666 . ?
S7 Tl7 S2 106.22(7) 2_666 . ?
S8 Tl7 Tl2 140.58(5) 2_666 2_666 ?
S7 Tl7 Tl2 88.07(5) 2_666 2_666 ?
S2 Tl7 Tl2 142.83(4) . 2_666 ?
S7 Tl8 S8 83.10(7) . . ?
S7 Tl8 S5 74.37(7) . . ?
S8 Tl8 S5 100.67(7) . . ?
S7 Tl8 Tl1 141.58(5) . 2_656 ?
S8 Tl8 Tl1 88.81(5) . 2_656 ?
S5 Tl8 Tl1 144.00(5) . 2_656 ?
S9 Tl9 S7 84.84(7) . 2_665 ?
S9 Tl9 S3 77.74(7) . 2_665 ?
S7 Tl9 S3 78.01(7) 2_665 2_665 ?
S9 Tl9 Tl10 134.70(5) . 1_565 ?
S7 Tl9 Tl10 91.46(5) 2_665 1_565 ?
S3 Tl9 Tl10 57.43(4) 2_665 1_565 ?
S9 Tl9 Tl10 138.13(5) . 2_665 ?
S7 Tl9 Tl10 95.76(5) 2_665 2_665 ?
S3 Tl9 Tl10 143.46(5) 2_665 2_665 ?
Tl10 Tl9 Tl10 87.168(13) 1_565 2_665 ?
S3 Tl10 S9 74.59(7) 1_655 . ?
S3 Tl10 S5 84.59(7) 1_655 2_655 ?
S9 Tl10 S5 99.41(7) . 2_655 ?
S3 Tl10 Tl9 136.25(5) 1_655 1_545 ?
S9 Tl10 Tl9 149.16(5) . 1_545 ?
S5 Tl10 Tl9 86.08(5) 2_655 1_545 ?
S3 Tl10 Tl1 89.54(5) 1_655 2_656 ?
S9 Tl10 Tl1 132.03(5) . 2_656 ?
S5 Tl10 Tl1 124.27(5) 2_655 2_656 ?
Tl9 Tl10 Tl1 61.635(12) 1_545 2_656 ?
S3 Tl10 Tl9 130.87(5) 1_655 2_665 ?
S9 Tl10 Tl9 56.36(5) . 2_665 ?
S5 Tl10 Tl9 104.53(5) 2_655 2_665 ?
Tl9 Tl10 Tl9 92.832(13) 1_545 2_665 ?
Tl1 Tl10 Tl9 120.049(14) 2_656 2_665 ?
S8 Zr1 S1 92.04(9) 2_666 2_566 ?
S8 Zr1 S10 89.25(8) 2_666 2_666 ?
S1 Zr1 S10 94.84(8) 2_566 2_666 ?
S8 Zr1 S2 92.74(8) 2_666 2_566 ?
S1 Zr1 S2 89.23(8) 2_566 2_566 ?
S10 Zr1 S2 175.40(8) 2_666 2_566 ?
S8 Zr1 S2 91.92(8) 2_666 . ?
S1 Zr1 S2 171.49(9) 2_566 . ?
S10 Zr1 S2 92.74(8) 2_666 . ?
S2 Zr1 S2 83.05(9) 2_566 . ?
S8 Zr1 S6 171.41(9) 2_666 2_566 ?
S1 Zr1 S6 89.76(8) 2_566 2_566 ?
S10 Zr1 S6 82.23(8) 2_666 2_566 ?
S2 Zr1 S6 95.68(8) 2_566 2_566 ?
S2 Zr1 S6 87.43(8) . 2_566 ?
S5 Zr2 S7 91.17(9) . . ?
S5 Zr2 S6 92.28(9) . . ?
S7 Zr2 S6 91.12(8) . . ?
S5 Zr2 S3 89.34(8) . . ?
S7 Zr2 S3 93.79(8) . . ?
S6 Zr2 S3 174.81(9) . . ?
S5 Zr2 S10 93.21(8) . 1_455 ?
S7 Zr2 S10 172.42(8) . 1_455 ?
S6 Zr2 S10 82.54(8) . 1_455 ?
S3 Zr2 S10 92.44(8) . 1_455 ?
S5 Zr2 S4 172.31(9) . . ?
S7 Zr2 S4 90.20(8) . . ?
S6 Zr2 S4 95.27(8) . . ?
S3 Zr2 S4 83.02(8) . . ?
S10 Zr2 S4 86.28(8) 1_455 . ?
S9 Zr3 S9 180.00(11) 2_665 1_455 ?
S9 Zr3 S3 87.90(8) 2_665 2_565 ?
S9 Zr3 S3 92.10(8) 1_455 2_565 ?
S9 Zr3 S3 92.10(8) 2_665 . ?
S9 Zr3 S3 87.90(8) 1_455 . ?
S3 Zr3 S3 180.0 2_565 . ?
S9 Zr3 S4 91.34(8) 2_665 2_565 ?
S9 Zr3 S4 88.66(8) 1_455 2_565 ?
S3 Zr3 S4 84.70(7) 2_565 2_565 ?
S3 Zr3 S4 95.30(7) . 2_565 ?
S9 Zr3 S4 88.66(8) 2_665 . ?
S9 Zr3 S4 91.34(8) 1_455 . ?
S3 Zr3 S4 95.30(7) 2_565 . ?
S3 Zr3 S4 84.70(7) . . ?
S4 Zr3 S4 180.00(11) 2_565 . ?
Zr1 S1 Tl3 99.91(9) 2_566 2_556 ?
Zr1 S1 Tl3 101.91(8) 2_566 . ?
Tl3 S1 Tl3 99.46(8) 2_556 . ?
Zr1 S1 Tl5 97.23(8) 2_566 . ?
Tl3 S1 Tl5 162.43(10) 2_556 . ?
Tl3 S1 Tl5 80.63(7) . . ?
Zr1 S1 Tl1 96.03(9) 2_566 2_556 ?
Tl3 S1 Tl1 82.90(7) 2_556 2_556 ?
Tl3 S1 Tl1 161.16(10) . 2_556 ?
Tl5 S1 Tl1 91.53(7) . 2_556 ?
Zr1 S2 Zr1 96.95(9) 2_566 . ?
Zr1 S2 Tl2 94.54(8) 2_566 2_566 ?
Zr1 S2 Tl2 99.86(8) . 2_566 ?
Zr1 S2 Tl7 96.76(8) 2_566 . ?
Zr1 S2 Tl7 91.48(7) . . ?
Tl2 S2 Tl7 162.89(10) 2_566 . ?
Zr1 S2 Tl3 95.10(7) 2_566 . ?
Zr1 S2 Tl3 162.43(10) . . ?
Tl2 S2 Tl3 91.87(6) 2_566 . ?
Tl7 S2 Tl3 74.39(6) . . ?
Zr3 S3 Zr2 96.94(7) . . ?
Zr3 S3 Tl10 100.03(8) . 1_455 ?
Zr2 S3 Tl10 98.48(8) . 1_455 ?
Zr3 S3 Tl9 92.12(7) . 2_665 ?
Zr2 S3 Tl9 90.95(7) . 2_665 ?
Tl10 S3 Tl9 163.55(8) 1_455 2_665 ?
Zr3 S4 Zr2 95.22(7) . . ?
Zr3 S4 Tl6 96.41(8) . . ?
Zr2 S4 Tl6 95.61(8) . . ?
Zr3 S4 Tl4 94.95(8) . 2_566 ?
Zr2 S4 Tl4 97.30(8) . 2_566 ?
Tl6 S4 Tl4 161.93(9) . 2_566 ?
Zr2 S5 Tl1 98.44(9) . 2_556 ?
Zr2 S5 Tl5 94.84(7) . . ?
Tl1 S5 Tl5 96.34(8) 2_556 . ?
Zr2 S5 Tl10 103.10(9) . 2_655 ?
Tl1 S5 Tl10 100.38(7) 2_556 2_655 ?
Tl5 S5 Tl10 153.28(10) . 2_655 ?
Zr2 S5 Tl8 93.64(8) . . ?
Tl1 S5 Tl8 167.67(10) 2_556 . ?
Tl5 S5 Tl8 80.09(7) . . ?
Tl10 S5 Tl8 79.15(6) 2_655 . ?
Zr2 S6 Zr1 97.02(9) . 2_566 ?
Zr2 S6 Tl5 92.99(7) . . ?
Zr1 S6 Tl5 96.16(8) 2_566 . ?
Zr2 S6 Tl2 97.18(8) . . ?
Zr1 S6 Tl2 97.30(8) 2_566 . ?
Tl5 S6 Tl2 161.99(10) . . ?
Zr2 S7 Tl8 100.73(9) . . ?
Zr2 S7 Tl9 96.81(8) . 2_665 ?
Tl8 S7 Tl9 85.21(7) . 2_665 ?
Zr2 S7 Tl6 96.19(8) . . ?
Tl8 S7 Tl6 163.08(10) . . ?
Tl9 S7 Tl6 93.46(8) 2_665 . ?
Zr2 S7 Tl7 100.73(8) . 2_666 ?
Tl8 S7 Tl7 96.75(8) . 2_666 ?
Tl9 S7 Tl7 161.64(10) 2_665 2_666 ?
Tl6 S7 Tl7 79.35(6) . 2_666 ?
Zr1 S8 Tl7 99.83(8) 2_666 2_666 ?
Zr1 S8 Tl8 101.73(8) 2_666 . ?
Tl7 S8 Tl8 99.66(8) 2_666 . ?
Zr1 S8 Tl2 94.36(8) 2_666 2_666 ?
Tl7 S8 Tl2 95.94(7) 2_666 2_666 ?
Tl8 S8 Tl2 155.24(9) . 2_666 ?
Zr1 S8 Tl3 93.06(8) 2_666 2_656 ?
Tl7 S8 Tl3 166.69(9) 2_666 2_656 ?
Tl8 S8 Tl3 80.76(6) . 2_656 ?
Tl2 S8 Tl3 79.69(7) 2_666 2_656 ?
Zr3 S9 Tl9 97.53(8) 1_655 . ?
Zr3 S9 Tl6 96.83(8) 1_655 2_665 ?
Tl9 S9 Tl6 96.30(8) . 2_665 ?
Zr3 S9 Tl4 96.23(8) 1_655 2_666 ?
Tl9 S9 Tl4 81.23(6) . 2_666 ?
Tl6 S9 Tl4 166.92(10) 2_665 2_666 ?
Zr3 S9 Tl10 97.01(8) 1_655 . ?
Tl9 S9 Tl10 165.45(10) . . ?
Tl6 S9 Tl10 82.58(6) 2_665 . ?
Tl4 S9 Tl10 96.57(8) 2_666 . ?
Zr1 S10 Zr2 97.80(9) 2_666 1_655 ?
Zr1 S10 Tl4 98.91(7) 2_666 2_666 ?
Zr2 S10 Tl4 100.85(8) 1_655 2_666 ?
Zr1 S10 Tl1 92.28(8) 2_666 2_656 ?
Zr2 S10 Tl1 90.08(7) 1_655 2_656 ?
Tl4 S10 Tl1 163.09(9) 2_666 2_656 ?

loop_
_geom_bond_atom_site_label_1
_geom_bond_atom_site_label_2
_geom_bond_distance
_geom_bond_site_symmetry_2
_geom_bond_publ_flag
Tl1 S5 2.837(3) 2_556 ?
Tl1 S1 2.995(3) 2_556 ?
Tl1 S10 3.101(2) 2_656 ?
Tl1 Tl4 3.6982(6) . ?
Tl1 Tl8 3.7168(7) 2_656 ?
Tl1 Tl10 3.7494(6) 2_656 ?
Tl2 S2 2.931(2) 2_566 ?
Tl2 S8 2.999(3) 2_666 ?
Tl2 S6 3.004(2) . ?
Tl2 Tl5 3.6927(6) 1_565 ?
Tl2 Tl7 3.7004(7) 2_666 ?
Tl3 S1 2.838(3) 2_556 ?
Tl3 S1 2.935(3) . ?
Tl3 S8 3.118(3) 2_656 ?
Tl3 S2 3.147(2) . ?
Tl4 S10 2.897(3) 2_666 ?
Tl4 S9 2.969(3) 2_666 ?
Tl4 S4 2.997(3) 2_566 ?
Tl4 Tl6 3.6934(7) 2_666 ?
Tl5 S5 2.901(3) . ?
Tl5 S6 2.912(3) . ?
Tl5 S1 2.972(3) . ?
Tl5 Tl2 3.6927(6) 1_545 ?
Tl6 S4 2.885(3) . ?
Tl6 S9 2.894(3) 2_665 ?
Tl6 S7 2.988(3) . ?
Tl6 Tl4 3.6934(7) 2_666 ?
Tl7 S8 2.846(3) 2_666 ?
Tl7 S7 3.073(3) 2_666 ?
Tl7 S2 3.108(3) . ?
Tl7 Tl2 3.7004(7) 2_666 ?
Tl8 S7 2.833(3) . ?
Tl8 S8 2.936(3) . ?
Tl8 S5 3.116(3) . ?
Tl8 Tl1 3.7168(7) 2_656 ?
Tl9 S9 2.849(3) . ?
Tl9 S7 2.887(3) 2_665 ?
Tl9 S3 3.061(2) 2_665 ?
Tl9 Tl10 3.7061(6) 1_565 ?
Tl9 Tl10 3.7715(7) 2_665 ?
Tl10 S3 2.886(2) 1_655 ?
Tl10 S9 3.019(3) . ?
Tl10 S5 3.057(2) 2_655 ?
Tl10 Tl9 3.7061(6) 1_545 ?
Tl10 Tl1 3.7494(6) 2_656 ?
Tl10 Tl9 3.7715(7) 2_665 ?
Zr1 S8 2.520(3) 2_666 ?
Zr1 S1 2.527(3) 2_566 ?
Zr1 S10 2.587(3) 2_666 ?
Zr1 S2 2.589(3) 2_566 ?
Zr1 S2 2.610(2) . ?
Zr1 S6 2.642(3) 2_566 ?
Zr2 S5 2.520(3) . ?
Zr2 S7 2.524(3) . ?
Zr2 S6 2.594(3) . ?
Zr2 S3 2.607(3) . ?
Zr2 S10 2.618(3) 1_455 ?
Zr2 S4 2.664(3) . ?
Zr3 S9 2.571(3) 2_665 ?
Zr3 S9 2.571(3) 1_455 ?
Zr3 S3 2.586(2) 2_565 ?
Zr3 S3 2.586(2) . ?
Zr3 S4 2.600(2) 2_565 ?
Zr3 S4 2.600(2) . ?
S1 Zr1 2.527(3) 2_566 ?
S1 Tl3 2.838(3) 2_556 ?
S1 Tl1 2.995(3) 2_556 ?
S2 Zr1 2.589(3) 2_566 ?
S2 Tl2 2.931(2) 2_566 ?
S3 Tl10 2.886(2) 1_455 ?
S3 Tl9 3.061(2) 2_665 ?
S4 Tl4 2.997(3) 2_566 ?
S5 Tl1 2.837(3) 2_556 ?
S5 Tl10 3.057(2) 2_655 ?
S6 Zr1 2.642(3) 2_566 ?
S7 Tl9 2.887(3) 2_665 ?
S7 Tl7 3.073(3) 2_666 ?
S8 Zr1 2.520(3) 2_666 ?
S8 Tl7 2.846(3) 2_666 ?
S8 Tl2 2.999(3) 2_666 ?
S8 Tl3 3.118(3) 2_656 ?
S9 Zr3 2.571(3) 1_655 ?
S9 Tl6 2.894(3) 2_665 ?
S9 Tl4 2.969(3) 2_666 ?
S10 Zr1 2.587(3) 2_666 ?
S10 Zr2 2.618(3) 1_655 ?
S10 Tl4 2.897(3) 2_666 ?
S10 Tl1 3.101(2) 2_656 ?
